data_4109605
loop_
_publ_author_name
'J\"urgen Stahl'
'Wolfgang Mohr'
'Laura de Quadras'
'Thomas B. Peters'
'James C. Bohling'
'Jos\'e Miguel Mart\'in-Alvarez'
'Gareth R. Owen'
'Frank Hampel'
'John A. Gladysz'

_publ_section_title
;
 sp Carbon Chains Surrounded by sp3 Carbon Double Helices:
 Coordination-Driven Self-Assembly of Wirelike Pt(C\\tbC)nPt Moieties That
 Are Spanned by Two P(CH2)mP Linkages
;
_journal_name_full 'Journal of the American Chemical Society'
_journal_page_first 8282
_journal_page_last 8295
_journal_paper_doi 10.1021/ja0716103
_journal_volume 129
_journal_year 2007
_chemical_formula_sum 'C116 H112 F10 P4 Pt2'
_chemical_formula_weight 2209.11
_chemical_name_systematic
; 
 ? 
;
_space_group_IT_number 14
_symmetry_cell_setting monoclinic
_symmetry_space_group_name_Hall '-P 2yn'
_symmetry_space_group_name_H-M 'P 1 21/n 1'
_atom_sites_solution_hydrogens geom
_atom_sites_solution_primary direct
_atom_sites_solution_secondary difmap
_audit_creation_method SHELXL-97
_cell_angle_alpha 90.00
_cell_angle_beta 103.174(1)
_cell_angle_gamma 90.00
_cell_formula_units_Z 4
_cell_length_a 17.70120(10)
_cell_length_b 30.9833(3)
_cell_length_c 18.7178(2)
_cell_measurement_reflns_used 18880
_cell_measurement_temperature 173(2)
_cell_measurement_theta_max 27.48
_cell_measurement_theta_min 1.02
_cell_volume 9995.45(16)
_computing_cell_refinement Denzo-SMN
_computing_data_collection Collect
_computing_data_reduction Denzo_SMN
_computing_publication_material 'SHELXL-97 (Sheldrick, 1997)'
_computing_structure_refinement 'SHELXL-97 (Sheldrick, 1997)'
_computing_structure_solution 'SHELXS-97 (Sheldrick, 1990)'
_diffrn_ambient_temperature 173(2)
_diffrn_detector_area_resol_mean 9
_diffrn_measured_fraction_theta_full 0.971
_diffrn_measured_fraction_theta_max 0.971
_diffrn_measurement_device_type 'Nonius KappaCCD'
_diffrn_radiation_monochromator graphite
_diffrn_radiation_source 'fine-focus rotating anode'
_diffrn_radiation_type MoK\a
_diffrn_radiation_wavelength 0.71073
_diffrn_reflns_av_R_equivalents 0.0529
_diffrn_reflns_av_sigmaI/netI 0.1054
_diffrn_reflns_limit_h_max 22
_diffrn_reflns_limit_h_min -22
_diffrn_reflns_limit_k_max 40
_diffrn_reflns_limit_k_min -39
_diffrn_reflns_limit_l_max 24
_diffrn_reflns_limit_l_min -24
_diffrn_reflns_number 39301
_diffrn_reflns_theta_full 27.49
_diffrn_reflns_theta_max 27.49
_diffrn_reflns_theta_min 1.30
_exptl_absorpt_coefficient_mu 2.928
_exptl_absorpt_correction_T_max 0.4738
_exptl_absorpt_correction_T_min 0.3872
_exptl_absorpt_correction_type empirical
_exptl_absorpt_process_details Scalepack
_exptl_crystal_colour yellow
_exptl_crystal_density_diffrn 1.468
_exptl_crystal_description needles
_exptl_crystal_F_000 4452
_exptl_crystal_size_max 0.40
_exptl_crystal_size_mid 0.30
_exptl_crystal_size_min 0.30
_refine_diff_density_max 1.755
_refine_diff_density_min -1.328
_refine_diff_density_rms 0.209
_refine_ls_extinction_method none
_refine_ls_goodness_of_fit_ref 0.995
_refine_ls_hydrogen_treatment mixed
_refine_ls_matrix_type full
_refine_ls_number_parameters 1144
_refine_ls_number_reflns 22262
_refine_ls_number_restraints 56
_refine_ls_restrained_S_all 0.997
_refine_ls_R_factor_all 0.1171
_refine_ls_R_factor_gt 0.0488
_refine_ls_shift/su_max 1.146
_refine_ls_shift/su_mean 0.052
_refine_ls_structure_factor_coef Fsqd
_refine_ls_weighting_details 'calc w=1/[\s^2^(Fo^2^)+(0.0638P)^2^+0.0000P] where P=(Fo^2^+2Fc^2^)/3'
_refine_ls_weighting_scheme calc
_refine_ls_wR_factor_gt 0.1029
_refine_ls_wR_factor_ref 0.1351
_reflns_number_gt 12823
_reflns_number_total 22262
_reflns_threshold_expression >2sigma(I)
_cod_data_source_file ja0716103si20070411_100918.cif
_cod_data_source_block js06
_cod_original_cell_volume 9995.45(15)
_cod_database_code 4109605

loop_
_symmetry_equiv_pos_as_xyz
'x, y, z'
'-x+1/2, y+1/2, -z+1/2'
'-x, -y, -z'
'x-1/2, -y-1/2, z-1/2'

loop_
_atom_site_label
_atom_site_type_symbol
_atom_site_fract_x
_atom_site_fract_y
_atom_site_fract_z
_atom_site_U_iso_or_equiv
_atom_site_adp_type
_atom_site_occupancy
_atom_site_symmetry_multiplicity
_atom_site_calc_flag
_atom_site_refinement_flags
Pt1' Pt 0.265770(12) 0.086815(7) 0.616791(12) 0.02714(8) Uani 1 1 d .
Pt1 Pt -0.255656(13) -0.091004(8) 0.902772(13) 0.03135(8) Uani 1 1 d .
P1' P 0.27137(9) 0.02455(5) 0.54984(8) 0.0321(4) Uani 1 1 d .
P1 P -0.24760(9) -0.15415(5) 0.84028(8) 0.0324(4) Uani 1 1 d .
C1 C -0.1684(3) -0.06569(19) 0.8636(3) 0.0342(15) Uani 1 1 d .
C1A C -0.2263(4) -0.1442(2) 0.7514(4) 0.056(2) Uani 1 1 d .
C1B C -0.1682(4) -0.0084(2) 1.0187(6) 0.090(3) Uani 1 1 d D
P2' P 0.25897(9) 0.15127(5) 0.67680(8) 0.0305(4) Uani 1 1 d .
P2 P -0.26200(9) -0.02860(5) 0.96905(9) 0.0336(4) Uani 1 1 d .
C2 C -0.1218(4) -0.0494(2) 0.8351(3) 0.0372(16) Uani 1 1 d .
C2A C -0.2072(4) -0.1828(2) 0.7080(4) 0.056(2) Uani 1 1 d .
C2B C -0.1012(7) 0.0079(5) 1.0017(7) 0.053(3) Uani 0.501(12) 1 d PD
C2B' C -0.1574(7) 0.0366(4) 1.0297(7) 0.053(3) Uani 0.50 1 d PD
C3 C -0.0701(3) -0.0299(2) 0.8012(3) 0.0366(15) Uani 1 1 d .
C3A C -0.1247(4) -0.1794(2) 0.6976(4) 0.059(2) Uani 1 1 d .
C3B C -0.1390(17) 0.050(3) 0.951(6) 0.210(12) Uani 0.04(2) 1 d PD
C3B' C -0.1330(10) 0.0609(6) 0.9644(8) 0.210(12) Uani 0.96 1 d PD
C4 C -0.0246(4) -0.0117(2) 0.7724(4) 0.0441(17) Uani 1 1 d .
C4A C -0.1149(4) -0.1404(3) 0.6513(4) 0.059(2) Uani 1 1 d .
C4B C -0.0554(7) 0.0643(3) 0.9465(6) 0.126(5) Uani 1 1 d D
C5 C 0.0282(4) 0.0081(2) 0.7407(4) 0.0438(17) Uani 1 1 d .
C5A C -0.0322(5) -0.1310(3) 0.6514(5) 0.071(2) Uani 1 1 d .
C5B C -0.0526(5) 0.0994(3) 0.8896(5) 0.070(2) Uani 1 1 d .
C6 C 0.0749(4) 0.0259(2) 0.7122(4) 0.0406(16) Uani 1 1 d .
C6A C -0.0234(5) -0.0934(2) 0.6008(4) 0.065(2) Uani 1 1 d .
C6B C 0.0265(5) 0.1057(3) 0.8778(5) 0.084(3) Uani 1 1 d .
C7 C 0.1288(4) 0.0451(2) 0.6805(4) 0.0395(16) Uani 1 1 d .
C7A C 0.0600(5) -0.0838(3) 0.6045(5) 0.070(2) Uani 1 1 d .
C7B C 0.0338(4) 0.1415(4) 0.8256(4) 0.098(4) Uani 1 1 d D
C8 C 0.1788(3) 0.06145(19) 0.6548(3) 0.0304(14) Uani 1 1 d .
C8A C 0.0728(4) -0.0462(3) 0.5556(4) 0.063(2) Uani 1 1 d .
C8B C 0.1224(8) 0.1274(6) 0.8243(8) 0.0304(14) Uani 0.375(13) 1 d PD
C8B' C 0.1170(6) 0.1650(5) 0.8187(7) 0.072(5) Uani 0.625(13) 1 d PD
C9B C 0.1441(4) 0.1446(3) 0.7618(4) 0.059(2) Uani 1 1 d D
C9A C 0.1604(4) -0.0371(2) 0.5685(4) 0.058(2) Uani 1 1 d .
C10A C 0.1779(4) -0.0020(2) 0.5150(3) 0.0468(18) Uani 1 1 d .
C10B C 0.2306(4) 0.1510(2) 0.7660(3) 0.0402(16) Uani 1 1 d .
C21' C 0.3340(3) -0.01688(19) 0.6014(3) 0.0336(15) Uani 1 1 d .
C21 C -0.3330(4) -0.1876(2) 0.8210(3) 0.0390(16) Uani 1 1 d .
C22' C 0.3701(4) -0.0100(2) 0.6736(3) 0.0413(17) Uani 1 1 d .
C22 C -0.3862(4) -0.1830(3) 0.7536(4) 0.073(3) Uani 1 1 d .
C23' C 0.4165(4) -0.0424(2) 0.7138(4) 0.0503(19) Uani 1 1 d .
C23 C -0.4543(6) -0.2069(5) 0.7409(6) 0.117(5) Uani 1 1 d .
C24' C 0.4259(4) -0.0809(2) 0.6800(4) 0.052(2) Uani 1 1 d .
C24 C -0.4707(6) -0.2331(5) 0.7922(8) 0.128(6) Uani 1 1 d .
C25' C 0.3884(5) -0.0879(2) 0.6079(4) 0.056(2) Uani 1 1 d .
C25 C -0.4198(6) -0.2379(3) 0.8593(6) 0.089(3) Uani 1 1 d .
C26 C -0.3506(4) -0.2152(2) 0.8737(4) 0.055(2) Uani 1 1 d .
C26' C 0.3435(4) -0.0556(2) 0.5675(3) 0.0476(18) Uani 1 1 d .
C31 C -0.1719(3) -0.1892(2) 0.8893(4) 0.0400(16) Uani 1 1 d .
C31' C 0.3105(4) 0.03153(19) 0.4691(3) 0.0348(15) Uani 1 1 d .
C32 C -0.1117(4) -0.1711(2) 0.9407(4) 0.0433(17) Uani 1 1 d .
C32' C 0.2623(4) 0.0392(2) 0.4003(3) 0.0406(16) Uani 1 1 d .
C33' C 0.2933(5) 0.0449(2) 0.3397(3) 0.0505(19) Uani 1 1 d .
C33 C -0.0501(4) -0.1972(3) 0.9780(4) 0.060(2) Uani 1 1 d .
C34' C 0.3727(5) 0.0444(2) 0.3465(4) 0.0513(19) Uani 1 1 d .
C34 C -0.0508(4) -0.2405(3) 0.9636(4) 0.065(2) Uani 1 1 d .
C35 C -0.1116(4) -0.2592(2) 0.9130(4) 0.062(2) Uani 1 1 d .
C35' C 0.4218(4) 0.0372(2) 0.4131(4) 0.0489(19) Uani 1 1 d .
C36' C 0.3906(4) 0.0302(2) 0.4747(3) 0.0406(16) Uani 1 1 d .
C36 C -0.1715(4) -0.2334(2) 0.8746(4) 0.0498(18) Uani 1 1 d .
C41' C 0.3507(4) 0.1805(2) 0.6979(3) 0.0355(15) Uani 1 1 d .
C41 C -0.3183(4) -0.03383(19) 1.0389(3) 0.0348(15) Uani 1 1 d .
C42' C 0.4080(4) 0.1674(2) 0.7580(3) 0.0399(16) Uani 1 1 d .
C42 C -0.2833(4) -0.0414(2) 1.1126(4) 0.053(2) Uani 1 1 d .
C43' C 0.4806(4) 0.1867(2) 0.7742(4) 0.0493(18) Uani 1 1 d .
C43 C -0.3300(7) -0.0486(3) 1.1620(4) 0.080(3) Uani 1 1 d .
C44' C 0.4972(4) 0.2188(2) 0.7294(4) 0.056(2) Uani 1 1 d .
C44 C -0.4082(6) -0.0474(3) 1.1405(4) 0.073(3) Uani 1 1 d .
C45' C 0.4410(5) 0.2325(3) 0.6698(5) 0.065(2) Uani 1 1 d .
C45 C -0.4440(4) -0.0398(2) 1.0683(4) 0.055(2) Uani 1 1 d .
C46 C -0.3987(4) -0.0328(2) 1.0175(3) 0.0399(16) Uani 1 1 d .
C46' C 0.3673(4) 0.2135(2) 0.6535(4) 0.0490(19) Uani 1 1 d .
C51' C 0.1894(3) 0.1885(2) 0.6226(3) 0.0362(15) Uani 1 1 d .
C51 C -0.3119(3) 0.0145(2) 0.9103(3) 0.0377(16) Uani 1 1 d .
C52 C -0.3291(5) 0.0536(2) 0.9419(4) 0.062(2) Uani 1 1 d .
C52' C 0.1403(4) 0.1746(2) 0.5576(3) 0.0465(18) Uani 1 1 d .
C53 C -0.3656(5) 0.0863(2) 0.8973(5) 0.071(3) Uani 1 1 d .
C53' C 0.0842(4) 0.2019(3) 0.5179(4) 0.061(2) Uani 1 1 d .
C54' C 0.0771(5) 0.2427(3) 0.5429(4) 0.066(2) Uani 1 1 d .
C54 C -0.3853(5) 0.0802(2) 0.8216(4) 0.061(2) Uani 1 1 d .
C55' C 0.1265(4) 0.2576(2) 0.6067(4) 0.059(2) Uani 1 1 d .
C55 C -0.3701(4) 0.0420(2) 0.7907(4) 0.059(2) Uani 1 1 d .
C56 C -0.3320(4) 0.0094(2) 0.8360(4) 0.0453(17) Uani 1 1 d .
C56' C 0.1818(4) 0.2301(2) 0.6476(4) 0.0485(18) Uani 1 1 d .
C61' C 0.3595(3) 0.11004(18) 0.5800(3) 0.0278(13) Uani 1 1 d .
C61 C -0.3525(3) -0.11439(18) 0.9324(3) 0.0292(14) Uani 1 1 d .
F62 F -0.2866(2) -0.14370(12) 1.04523(19) 0.0532(10) Uani 1 1 d .
F62' F 0.44921(19) 0.08429(11) 0.68570(19) 0.0455(10) Uani 1 1 d .
C62' C 0.4356(3) 0.1050(2) 0.6201(3) 0.0314(14) Uani 1 1 d .
C62 C -0.3542(4) -0.1356(2) 0.9954(3) 0.0364(16) Uani 1 1 d .
F63' F 0.5710(2) 0.11315(15) 0.6383(2) 0.0639(12) Uani 1 1 d .
F63 F -0.4193(2) -0.16972(14) 1.0791(2) 0.0672(12) Uani 1 1 d .
C63 C -0.4220(4) -0.1494(2) 1.0138(3) 0.0446(18) Uani 1 1 d .
C63' C 0.4998(4) 0.1189(2) 0.5966(4) 0.0396(16) Uani 1 1 d .
F64' F 0.5522(2) 0.15251(13) 0.5064(2) 0.0612(12) Uani 1 1 d .
F64 F -0.5576(2) -0.15437(13) 0.9861(2) 0.0629(12) Uani 1 1 d .
C64' C 0.4901(4) 0.1386(2) 0.5308(4) 0.0427(17) Uani 1 1 d .
C64 C -0.4919(4) -0.1422(2) 0.9668(4) 0.0432(17) Uani 1 1 d .
F65' F 0.4063(2) 0.16496(12) 0.4226(2) 0.0588(11) Uani 1 1 d .
F65 F -0.5615(2) -0.11573(16) 0.8548(2) 0.0729(13) Uani 1 1 d .
C65' C 0.4159(4) 0.1454(2) 0.4893(3) 0.0426(18) Uani 1 1 d .
C65 C -0.4931(4) -0.1224(2) 0.9026(4) 0.0443(17) Uani 1 1 d .
F66 F -0.4305(2) -0.08888(13) 0.8205(2) 0.0593(12) Uani 1 1 d .
F66' F 0.2819(2) 0.13853(12) 0.47075(18) 0.0480(10) Uani 1 1 d .
C66 C -0.4249(4) -0.1093(2) 0.8866(3) 0.0365(15) Uani 1 1 d .
C66' C 0.3533(4) 0.13103(19) 0.5146(3) 0.0330(15) Uani 1 1 d .
C100 C 0.3030(9) 0.3168(4) 0.2651(6) 0.158(6) Uani 1 1 d D
C101 C 0.2882(4) 0.29862(15) 0.3236(3) 0.147(5) Uani 1 1 d GD
C102 C 0.2104(3) 0.30436(19) 0.3345(4) 0.120(5) Uani 1 1 d GD
C103 C 0.1938(3) 0.28376(17) 0.3951(4) 0.194(8) Uani 1 1 d GD
C104 C 0.2426(3) 0.25993(14) 0.4514(3) 0.106(4) Uani 1 1 d GD
C105 C 0.3163(3) 0.25586(16) 0.4413(3) 0.107(4) Uani 1 1 d GD
C106 C 0.3396(3) 0.27271(16) 0.3779(4) 0.087(3) Uani 1 1 d GD
C200 C -0.1704(12) -0.2571(5) 1.0804(10) 0.292(13) Uani 1 1 d GD
C201 C -0.2214(4) -0.2703(3) 1.1154(5) 0.191(7) Uani 1 1 d GD
C202 C -0.1816(5) -0.3069(2) 1.1702(4) 0.144(6) Uani 1 1 d GD
C203 C -0.2428(5) -0.31924(19) 1.2025(4) 0.218(11) Uani 1 1 d GD
C204 C -0.3152(5) -0.3056(3) 1.2073(4) 0.277(14) Uani 1 1 d GD
C205 C -0.3398(4) -0.2729(2) 1.1570(3) 0.198(9) Uani 1 1 d GD
C206 C -0.2920(4) -0.25483(19) 1.1122(4) 0.129(5) Uani 1 1 d GD
C300 C -0.7647(5) -0.0650(3) 0.7936(5) 0.130(4) Uani 1 1 d GD
C301 C -0.7965(3) -0.09375(17) 0.8342(3) 0.103(3) Uani 1 1 d GD
C302 C -0.8783(3) -0.0952(2) 0.8266(4) 0.112(4) Uani 1 1 d GD
C303 C -0.9144(3) -0.1264(2) 0.8661(3) 0.180(7) Uani 1 1 d GD
C304 C -0.8666(3) -0.15216(19) 0.9156(3) 0.168(6) Uani 1 1 d GD
C305 C -0.7873(3) -0.1529(2) 0.9185(4) 0.128(4) Uani 1 1 d GD
C306 C -0.7457(3) -0.12395(17) 0.8839(3) 0.090(3) Uani 1 1 d GD
C400 C -0.2172(7) 0.0680(4) 0.6759(8) 0.216(9) Uani 1 1 d GD
C401 C -0.1932(3) 0.09429(16) 0.6347(3) 0.157(6) Uani 1 1 d GD
C402 C -0.2406(3) 0.12378(17) 0.5841(3) 0.103(4) Uani 1 1 d GD
C403 C -0.1988(3) 0.14997(17) 0.5466(3) 0.143(5) Uani 1 1 d G
C404 C -0.1136(3) 0.14740(17) 0.5542(3) 0.270(13) Uani 1 1 d G
C405 C -0.0800(3) 0.12770(16) 0.5986(3) 0.255(13) Uani 1 1 d G
C406 C -0.1097(3) 0.09368(16) 0.6406(2) 0.127(6) Uani 1 1 d GD
H40H H -0.0763 0.0727 0.6697 0.152 Uiso 1 1 d R
H1AA H -0.1845 -0.1240 0.7558 0.152 Uiso 1 1 d R
H1AB H -0.2717 -0.1280 0.7185 0.152 Uiso 1 1 d R
H1BA H -0.1503 -0.0312 1.0528 0.152 Uiso 1 1 d R
H2AA H -0.2457 -0.1838 0.6569 0.152 Uiso 1 1 d R
H2AB H -0.2162 -0.2090 0.7299 0.152 Uiso 1 1 d R
H2BA H -0.0911 -0.0087 0.9600 0.152 Uiso 0.501(12) 1 d PR
H2BB H -0.0588 0.0071 1.0404 0.152 Uiso 0.501(12) 1 d PR
H1BB H -0.1837 0.0144 1.0489 0.152 Uiso 1 1 d R
H2BC H -0.1203 0.0438 1.0744 0.152 Uiso 0.499(12) 1 d PR
H2BD H -0.2063 0.0520 1.0305 0.152 Uiso 0.499(12) 1 d PR
H3AA H -0.1127 -0.2045 0.6725 0.152 Uiso 1 1 d R
H3AB H -0.0922 -0.1759 0.7424 0.152 Uiso 1 1 d R
H3BA H -0.1286 0.0844 1.0095 0.152 Uiso 0.04(2) 1 d PR
H3BB H -0.1738 0.0676 0.9311 0.152 Uiso 0.04(2) 1 d PR
H3BC H -0.1630 0.0618 0.9144 0.152 Uiso 0.96(2) 1 d PR
H3BD H -0.1262 0.0166 0.9238 0.152 Uiso 0.96(2) 1 d PR
H4AA H -0.1402 -0.1149 0.6652 0.152 Uiso 1 1 d R
H4AB H -0.1448 -0.1450 0.5980 0.152 Uiso 1 1 d R
H4BA H -0.0437 0.0357 0.9221 0.152 Uiso 1 1 d R
H4BB H -0.0064 0.0674 0.9850 0.152 Uiso 1 1 d R
H5AA H -0.0102 -0.1567 0.6356 0.152 Uiso 1 1 d R
H5AB H -0.0071 -0.1240 0.6993 0.152 Uiso 1 1 d R
H5BA H -0.0713 0.1263 0.9051 0.152 Uiso 1 1 d R
H5BB H -0.0889 0.0926 0.8416 0.152 Uiso 1 1 d R
H6AA H -0.0519 -0.0676 0.6102 0.152 Uiso 1 1 d R
H6AB H -0.0519 -0.1004 0.5473 0.152 Uiso 1 1 d R
H6BA H 0.0431 0.0792 0.8562 0.152 Uiso 1 1 d R
H6BB H 0.0622 0.1107 0.9224 0.152 Uiso 1 1 d R
H7AA H 0.0838 -0.1092 0.5888 0.152 Uiso 1 1 d R
H7AB H 0.0841 -0.0769 0.6523 0.152 Uiso 1 1 d R
H7BA H 0.0301 0.1711 0.8443 0.152 Uiso 1 1 d R
H7BB H -0.0023 0.1408 0.7763 0.152 Uiso 1 1 d R
H8AA H 0.0440 -0.0203 0.5627 0.152 Uiso 1 1 d R
H8AB H 0.0500 -0.0530 0.5009 0.152 Uiso 1 1 d R
H8BA H 0.1247 0.0972 0.8233 0.152 Uiso 0.375(13) 1 d PR
H8BB H 0.1568 0.1388 0.8661 0.152 Uiso 0.375(13) 1 d PR
H8BC H 0.1550 0.1606 0.8635 0.152 Uiso 0.625(13) 1 d PR
H8BD H 0.1115 0.1953 0.8092 0.152 Uiso 0.625(13) 1 d PR
H9BA H 0.1051 0.1511 0.7155 0.152 Uiso 1 1 d R
H9AA H 0.1855 -0.0636 0.5595 0.152 Uiso 1 1 d R
H9AB H 0.1781 -0.0276 0.6156 0.152 Uiso 1 1 d R
H10A H 0.1759 -0.0158 0.4658 0.152 Uiso 1 1 d R
H10B H 0.1352 0.0186 0.5041 0.152 Uiso 1 1 d R
H10C H 0.2461 0.1778 0.7888 0.152 Uiso 1 1 d R
H10D H 0.2585 0.1283 0.7943 0.152 Uiso 1 1 d R
H22A H 0.3620 0.0165 0.6940 0.152 Uiso 1 1 d R
H22B H -0.3782 -0.1615 0.7133 0.152 Uiso 1 1 d R
H23A H 0.4401 -0.0383 0.7615 0.152 Uiso 1 1 d R
H23B H -0.4936 -0.2027 0.6871 0.152 Uiso 1 1 d R
H24A H 0.4578 -0.1041 0.7028 0.152 Uiso 1 1 d R
H24B H -0.5224 -0.2469 0.7747 0.152 Uiso 1 1 d R
H25A H 0.3895 -0.1165 0.5826 0.152 Uiso 1 1 d R
H25B H -0.4362 -0.2569 0.8924 0.152 Uiso 1 1 d R
H26A H -0.3156 -0.2186 0.9185 0.152 Uiso 1 1 d R
H26B H 0.3183 -0.0601 0.5131 0.152 Uiso 1 1 d R
H32A H -0.1133 -0.1399 0.9470 0.152 Uiso 1 1 d R
H32B H 0.2050 0.0406 0.3927 0.152 Uiso 1 1 d R
H33A H 0.2571 0.0491 0.2889 0.152 Uiso 1 1 d R
H33B H -0.0081 -0.1851 1.0103 0.152 Uiso 1 1 d R
H34A H 0.3934 0.0492 0.3016 0.152 Uiso 1 1 d R
H34B H -0.0109 -0.2590 0.9844 0.152 Uiso 1 1 d R
H35A H -0.1170 -0.2904 0.9023 0.152 Uiso 1 1 d R
H35B H 0.4769 0.0364 0.4158 0.152 Uiso 1 1 d R
H36A H 0.4238 0.0247 0.5198 0.152 Uiso 1 1 d R
H36B H -0.2156 -0.2470 0.8342 0.152 Uiso 1 1 d R
H42A H 0.3963 0.1425 0.7854 0.152 Uiso 1 1 d R
H42B H -0.2286 -0.0412 1.1266 0.152 Uiso 1 1 d R
H43A H 0.5183 0.1769 0.8166 0.152 Uiso 1 1 d R
H43B H -0.3081 -0.0562 1.2104 0.152 Uiso 1 1 d R
H44A H 0.5474 0.2314 0.7372 0.152 Uiso 1 1 d R
H44B H -0.4411 -0.0516 1.1740 0.152 Uiso 1 1 d R
H45A H 0.4523 0.2539 0.6352 0.152 Uiso 1 1 d R
H45B H -0.5024 -0.0383 1.0505 0.152 Uiso 1 1 d R
H46A H -0.4252 -0.0278 0.9638 0.152 Uiso 1 1 d R
H46B H 0.3268 0.2236 0.6107 0.152 Uiso 1 1 d R
H52A H -0.3163 0.0573 0.9931 0.152 Uiso 1 1 d R
H52B H 0.1450 0.1457 0.5380 0.152 Uiso 1 1 d R
H53A H -0.3779 0.1140 0.9175 0.152 Uiso 1 1 d R
H53B H 0.0502 0.1930 0.4699 0.152 Uiso 1 1 d R
H54A H 0.0371 0.2618 0.5134 0.152 Uiso 1 1 d R
H54B H -0.4113 0.1042 0.7883 0.152 Uiso 1 1 d R
H55A H 0.1220 0.2873 0.6203 0.152 Uiso 1 1 d R
H55B H -0.3859 0.0384 0.7360 0.152 Uiso 1 1 d R
H56A H -0.3205 -0.0168 0.8127 0.152 Uiso 1 1 d R
H56B H 0.2150 0.2395 0.6924 0.152 Uiso 1 1 d R
H10E H 0.3601 0.3094 0.2631 0.190 Uiso 1 1 d R
H10F H 0.2736 0.3040 0.2202 0.190 Uiso 1 1 d R
H10G H 0.3005 0.3469 0.2628 0.190 Uiso 1 1 d R
H10H H 0.1740 0.3231 0.3027 0.152 Uiso 1 1 d R
H10I H 0.1427 0.2876 0.4003 0.152 Uiso 1 1 d R
H10J H 0.2275 0.2485 0.4923 0.152 Uiso 1 1 d R
H10K H 0.3553 0.2410 0.4767 0.152 Uiso 1 1 d R
H10L H 0.3914 0.2666 0.3701 0.152 Uiso 1 1 d R
H20G H -0.1972 -0.2340 1.0436 0.190 Uiso 1 1 d R
H20H H -0.1293 -0.2451 1.1108 0.190 Uiso 1 1 d R
H20I H -0.1585 -0.2797 1.0497 0.190 Uiso 1 1 d R
H20A H -0.1319 -0.3177 1.1761 0.152 Uiso 1 1 d R
H20E H -0.2327 -0.3461 1.2253 0.152 Uiso 1 1 d R
H20F H -0.3479 -0.3179 1.2353 0.152 Uiso 1 1 d R
H20D H -0.3943 -0.2623 1.1474 0.152 Uiso 1 1 d R
H20C H -0.3134 -0.2312 1.0766 0.152 Uiso 1 1 d R
H30A H -0.8050 -0.0462 0.7607 0.190 Uiso 1 1 d R
H30B H -0.7281 -0.0465 0.8219 0.190 Uiso 1 1 d R
H30C H -0.7403 -0.0803 0.7579 0.190 Uiso 1 1 d R
H30D H -0.9122 -0.0726 0.7910 0.152 Uiso 1 1 d R
H30E H -0.9732 -0.1266 0.8523 0.152 Uiso 1 1 d R
H30F H -0.8924 -0.1689 0.9421 0.152 Uiso 1 1 d R
H30G H -0.7627 -0.1753 0.9410 0.152 Uiso 1 1 d R
H30H H -0.6934 -0.1237 0.8875 0.152 Uiso 1 1 d R
H40A H -0.2695 0.0687 0.6735 0.190 Uiso 1 1 d R
H40B H -0.1998 0.0385 0.6682 0.190 Uiso 1 1 d R
H40C H -0.1891 0.0744 0.7288 0.190 Uiso 1 1 d R
H40D H -0.2960 0.1252 0.5769 0.152 Uiso 1 1 d R
H40E H -0.2270 0.1711 0.5135 0.152 Uiso 1 1 d R
H40F H -0.0888 0.1626 0.5212 0.152 Uiso 1 1 d R
H40G H -0.0252 0.1330 0.6119 0.152 Uiso 1 1 d R

loop_
_atom_site_aniso_label
_atom_site_aniso_U_11
_atom_site_aniso_U_22
_atom_site_aniso_U_33
_atom_site_aniso_U_23
_atom_site_aniso_U_13
_atom_site_aniso_U_12
Pt1' 0.02636(14) 0.02959(15) 0.02618(14) 0.00205(10) 0.00750(10) -0.00098(10)
Pt1 0.03174(15) 0.02872(15) 0.03786(15) 0.00579(11) 0.01681(11) 0.00438(11)
P1' 0.0343(9) 0.0327(10) 0.0294(9) 0.0000(7) 0.0073(7) -0.0030(7)
P1 0.0342(10) 0.0323(10) 0.0341(10) 0.0054(7) 0.0149(8) 0.0026(7)
C1 0.032(4) 0.024(4) 0.051(4) -0.003(3) 0.018(3) 0.000(3)
C1A 0.087(6) 0.043(5) 0.050(5) 0.004(3) 0.041(4) -0.008(4)
C1B 0.038(5) 0.039(5) 0.175(10) 0.017(6) -0.012(5) 0.003(4)
P2' 0.0323(9) 0.0346(10) 0.0255(9) 0.0002(7) 0.0084(7) -0.0016(7)
P2 0.0299(9) 0.0310(10) 0.0421(10) 0.0043(8) 0.0126(8) 0.0037(7)
C2 0.035(4) 0.035(4) 0.046(4) -0.003(3) 0.016(3) -0.001(3)
C2A 0.070(5) 0.054(5) 0.052(5) -0.021(4) 0.030(4) -0.008(4)
C2B 0.035(6) 0.075(8) 0.047(6) -0.025(5) 0.007(5) -0.003(5)
C2B' 0.035(6) 0.075(8) 0.047(6) -0.025(5) 0.007(5) -0.003(5)
C3 0.035(4) 0.031(4) 0.049(4) -0.004(3) 0.019(3) 0.000(3)
C3A 0.069(5) 0.054(5) 0.058(5) 0.006(4) 0.026(4) -0.001(4)
C3B 0.156(14) 0.29(2) 0.134(17) 0.142(16) -0.074(11) -0.186(15)
C3B' 0.156(14) 0.29(2) 0.134(17) 0.142(16) -0.074(11) -0.186(15)
C4 0.039(4) 0.046(5) 0.051(4) -0.006(3) 0.019(3) -0.003(3)
C4A 0.056(5) 0.062(6) 0.066(5) 0.009(4) 0.027(4) -0.005(4)
C4B 0.155(11) 0.083(8) 0.092(8) 0.022(6) -0.074(8) -0.061(7)
C5 0.040(4) 0.035(4) 0.062(5) -0.002(3) 0.023(4) -0.002(3)
C5A 0.063(6) 0.069(6) 0.087(6) -0.010(5) 0.026(5) -0.024(5)
C5B 0.062(6) 0.067(6) 0.072(6) -0.006(5) -0.005(5) -0.015(4)
C6 0.040(4) 0.032(4) 0.054(4) -0.005(3) 0.022(3) -0.004(3)
C6A 0.061(5) 0.069(6) 0.068(6) -0.006(4) 0.023(4) -0.026(4)
C6B 0.060(6) 0.100(8) 0.076(7) -0.043(6) -0.019(5) 0.036(5)
C7 0.041(4) 0.030(4) 0.049(4) 0.001(3) 0.016(3) 0.000(3)
C7A 0.076(6) 0.065(6) 0.075(6) -0.003(4) 0.030(5) -0.022(5)
C7B 0.033(5) 0.222(13) 0.038(5) -0.010(6) 0.008(4) -0.010(6)
C8 0.028(3) 0.028(3) 0.037(4) 0.002(3) 0.012(3) 0.003(3)
C8A 0.065(5) 0.065(6) 0.060(5) 0.004(4) 0.017(4) -0.025(4)
C8B 0.028(3) 0.028(3) 0.037(4) 0.002(3) 0.012(3) 0.003(3)
C8B' 0.040(8) 0.113(15) 0.068(9) -0.040(9) 0.021(6) 0.000(8)
C9B 0.034(4) 0.104(7) 0.043(4) -0.021(4) 0.019(3) -0.024(4)
C9A 0.063(5) 0.046(5) 0.068(5) -0.006(4) 0.020(4) -0.011(4)
C10A 0.039(4) 0.058(5) 0.042(4) -0.004(3) 0.008(3) -0.022(3)
C10B 0.044(4) 0.051(5) 0.028(4) 0.002(3) 0.014(3) -0.001(3)
C21' 0.040(4) 0.032(4) 0.031(4) 0.002(3) 0.011(3) 0.000(3)
C21 0.039(4) 0.050(5) 0.034(4) -0.002(3) 0.018(3) -0.002(3)
C22' 0.053(4) 0.034(4) 0.037(4) 0.006(3) 0.011(3) 0.004(3)
C22 0.039(5) 0.131(8) 0.047(5) -0.021(5) 0.003(4) -0.006(5)
C23' 0.064(5) 0.044(5) 0.041(4) 0.009(4) 0.010(4) 0.001(4)
C23 0.062(7) 0.204(15) 0.082(8) -0.062(8) 0.013(6) -0.011(8)
C24' 0.060(5) 0.043(5) 0.055(5) 0.005(4) 0.017(4) 0.010(4)
C24 0.071(8) 0.179(14) 0.149(12) -0.108(11) 0.056(8) -0.057(8)
C25' 0.080(6) 0.045(5) 0.045(5) 0.000(4) 0.019(4) 0.008(4)
C25 0.089(7) 0.075(7) 0.127(9) -0.035(6) 0.076(7) -0.036(6)
C26 0.063(5) 0.039(5) 0.073(6) -0.007(4) 0.034(4) -0.004(4)
C26' 0.070(5) 0.037(4) 0.036(4) 0.001(3) 0.014(4) 0.012(4)
C31 0.034(4) 0.038(4) 0.049(4) 0.000(3) 0.010(3) -0.001(3)
C31' 0.043(4) 0.028(4) 0.035(4) 0.000(3) 0.012(3) -0.001(3)
C32 0.038(4) 0.039(4) 0.052(5) -0.005(3) 0.008(3) 0.002(3)
C32' 0.049(4) 0.035(4) 0.036(4) 0.001(3) 0.006(3) 0.002(3)
C33' 0.075(6) 0.046(5) 0.029(4) 0.006(3) 0.009(4) 0.011(4)
C33 0.052(5) 0.057(6) 0.065(5) -0.005(4) 0.003(4) 0.007(4)
C34' 0.081(6) 0.042(5) 0.035(4) 0.004(3) 0.020(4) 0.000(4)
C34 0.056(5) 0.055(6) 0.074(6) -0.003(4) -0.004(4) 0.021(4)
C35 0.059(5) 0.048(5) 0.076(6) -0.005(4) 0.005(4) 0.009(4)
C35' 0.062(5) 0.040(4) 0.054(5) -0.001(4) 0.031(4) -0.001(4)
C36' 0.047(4) 0.034(4) 0.042(4) 0.003(3) 0.011(3) 0.002(3)
C36 0.055(5) 0.031(4) 0.058(5) 0.000(4) 0.002(4) 0.010(3)
C41' 0.046(4) 0.035(4) 0.030(4) -0.009(3) 0.018(3) -0.002(3)
C41 0.048(4) 0.030(4) 0.027(4) 0.001(3) 0.010(3) 0.010(3)
C42' 0.039(4) 0.047(4) 0.031(4) -0.008(3) 0.004(3) -0.005(3)
C42 0.072(5) 0.052(5) 0.032(4) -0.002(3) 0.004(4) 0.020(4)
C43' 0.051(5) 0.049(5) 0.050(5) -0.008(4) 0.016(4) -0.006(4)
C43 0.147(9) 0.062(6) 0.034(5) 0.008(4) 0.025(6) 0.045(6)
C44' 0.046(5) 0.055(5) 0.067(5) -0.012(4) 0.013(4) -0.017(4)
C44 0.126(8) 0.057(6) 0.052(6) 0.019(4) 0.058(6) 0.032(6)
C45' 0.062(5) 0.057(5) 0.081(6) 0.014(5) 0.026(5) -0.018(4)
C45 0.072(5) 0.042(5) 0.064(5) 0.006(4) 0.039(4) 0.008(4)
C46 0.047(4) 0.039(4) 0.041(4) 0.003(3) 0.025(3) 0.007(3)
C46' 0.055(5) 0.046(5) 0.050(5) 0.002(4) 0.020(4) -0.009(4)
C51' 0.039(4) 0.038(4) 0.033(4) 0.000(3) 0.011(3) 0.004(3)
C51 0.039(4) 0.032(4) 0.048(4) 0.005(3) 0.023(3) 0.001(3)
C52 0.109(7) 0.039(5) 0.047(5) 0.011(4) 0.036(4) 0.032(4)
C52' 0.050(4) 0.054(5) 0.032(4) 0.000(3) 0.002(3) 0.010(4)
C53 0.123(8) 0.037(5) 0.069(6) 0.018(4) 0.053(5) 0.032(5)
C53' 0.064(5) 0.059(6) 0.052(5) -0.001(4) -0.001(4) 0.029(4)
C54' 0.063(6) 0.079(7) 0.051(5) 0.008(5) 0.005(4) 0.026(5)
C54 0.077(6) 0.050(5) 0.060(6) 0.015(4) 0.025(5) 0.013(4)
C55' 0.068(6) 0.046(5) 0.069(6) 0.004(4) 0.027(5) 0.023(4)
C55 0.082(6) 0.044(5) 0.049(5) 0.010(4) 0.012(4) 0.014(4)
C56 0.046(4) 0.043(4) 0.044(4) 0.005(3) 0.005(3) 0.008(3)
C56' 0.057(5) 0.041(5) 0.051(5) -0.003(4) 0.020(4) 0.004(4)
C61' 0.035(4) 0.024(3) 0.028(3) -0.003(3) 0.013(3) -0.003(3)
C61 0.032(4) 0.027(4) 0.033(4) -0.002(3) 0.016(3) 0.000(3)
F62 0.055(3) 0.064(3) 0.037(2) 0.0138(19) 0.0043(19) -0.004(2)
F62' 0.037(2) 0.058(3) 0.040(2) 0.0114(18) 0.0050(17) -0.0017(18)
C62' 0.033(4) 0.034(4) 0.027(4) -0.003(3) 0.006(3) -0.008(3)
C62 0.045(4) 0.033(4) 0.034(4) 0.004(3) 0.015(3) 0.001(3)
F63' 0.027(2) 0.090(3) 0.073(3) -0.002(2) 0.008(2) -0.013(2)
F63 0.091(3) 0.076(3) 0.043(2) 0.019(2) 0.032(2) -0.016(3)
C63 0.078(6) 0.034(4) 0.030(4) 0.002(3) 0.030(4) -0.005(4)
C63' 0.032(4) 0.042(4) 0.046(4) -0.008(3) 0.011(3) -0.007(3)
F64' 0.057(3) 0.062(3) 0.078(3) -0.016(2) 0.045(2) -0.028(2)
F64 0.062(3) 0.064(3) 0.076(3) -0.010(2) 0.043(2) -0.020(2)
C64' 0.046(5) 0.036(4) 0.054(5) -0.012(3) 0.027(4) -0.015(3)
C64 0.037(4) 0.049(5) 0.050(5) -0.004(3) 0.022(4) -0.009(3)
F65' 0.088(3) 0.052(3) 0.043(2) 0.007(2) 0.030(2) -0.013(2)
F65 0.033(2) 0.105(4) 0.078(3) 0.017(3) 0.005(2) -0.004(2)
C65' 0.071(5) 0.035(4) 0.028(4) 0.002(3) 0.023(4) -0.013(4)
C65 0.035(4) 0.053(5) 0.045(4) 0.000(4) 0.009(3) 0.000(3)
F66 0.043(2) 0.090(3) 0.045(2) 0.036(2) 0.0091(18) 0.008(2)
F66' 0.053(3) 0.053(3) 0.033(2) 0.0090(18) 0.0007(19) -0.0038(19)
C66 0.034(4) 0.047(4) 0.031(4) 0.009(3) 0.012(3) 0.002(3)
C66' 0.043(4) 0.028(4) 0.027(4) 0.003(3) 0.007(3) 0.000(3)
C100 0.290(17) 0.130(11) 0.074(8) -0.014(7) 0.079(9) -0.124(11)
C101 0.197(15) 0.079(10) 0.141(13) -0.034(9) -0.011(12) -0.051(10)
C102 0.088(8) 0.095(9) 0.176(13) -0.049(9) 0.028(9) 0.002(7)
C103 0.171(15) 0.210(18) 0.156(15) -0.074(12) -0.056(11) 0.110(13)
C104 0.089(8) 0.131(10) 0.090(8) -0.001(7) 0.004(6) 0.024(7)
C105 0.082(8) 0.088(8) 0.145(10) -0.052(7) 0.010(7) 0.012(6)
C106 0.101(8) 0.070(7) 0.078(7) 0.007(5) -0.008(6) -0.020(6)
C200 0.35(3) 0.28(2) 0.31(3) -0.052(19) 0.21(2) -0.19(2)
C201 0.23(2) 0.18(2) 0.159(17) -0.047(13) 0.023(15) -0.016(16)
C202 0.216(16) 0.095(11) 0.107(11) 0.001(8) 0.011(10) 0.048(10)
C203 0.35(3) 0.120(14) 0.162(17) -0.090(12) 0.012(17) 0.036(16)
C204 0.53(4) 0.123(17) 0.23(2) -0.088(16) 0.20(3) -0.11(2)
C205 0.35(2) 0.073(10) 0.129(14) -0.031(9) -0.035(14) -0.039(13)
C206 0.104(10) 0.089(10) 0.177(14) -0.024(9) 0.000(9) 0.023(8)
C300 0.214(14) 0.083(9) 0.108(9) 0.002(7) 0.067(9) -0.013(8)
C301 0.117(10) 0.094(9) 0.100(9) 0.001(7) 0.028(7) 0.011(7)
C302 0.055(7) 0.142(11) 0.129(10) 0.003(8) -0.002(6) 0.005(6)
C303 0.198(16) 0.216(18) 0.108(11) 0.068(11) -0.005(10) 0.093(13)
C304 0.177(14) 0.185(16) 0.168(14) 0.013(11) 0.093(12) -0.066(12)
C305 0.131(10) 0.086(9) 0.180(13) 0.012(8) 0.064(9) -0.004(8)
C306 0.104(8) 0.074(7) 0.089(7) 0.023(6) 0.015(6) 0.030(6)
C400 0.38(3) 0.099(12) 0.196(17) -0.071(11) 0.128(17) -0.083(14)
C401 0.215(18) 0.134(15) 0.128(13) -0.080(10) 0.055(13) -0.021(13)
C402 0.126(10) 0.089(9) 0.070(7) -0.038(6) -0.026(6) 0.040(7)
C403 0.162(13) 0.133(12) 0.139(12) -0.064(9) 0.043(10) -0.028(10)
C404 0.29(2) 0.37(3) 0.189(19) -0.205(19) 0.153(18) -0.20(2)
C405 0.41(3) 0.176(18) 0.103(13) -0.075(12) -0.097(15) 0.142(19)
C406 0.077(8) 0.146(13) 0.140(12) -0.085(9) -0.013(7) 0.036(8)

loop_
_atom_type_symbol
_atom_type_description
_atom_type_scat_dispersion_real
_atom_type_scat_dispersion_imag
_atom_type_scat_source
C C 0.0033 0.0016 'International Tables Vol C Tables 4.2.6.8 and 6.1.1.4'
H H 0.0000 0.0000 'International Tables Vol C Tables 4.2.6.8 and 6.1.1.4'
F F 0.0171 0.0103 'International Tables Vol C Tables 4.2.6.8 and 6.1.1.4'
P P 0.1023 0.0942 'International Tables Vol C Tables 4.2.6.8 and 6.1.1.4'
Pt Pt -1.7033 8.3905 'International Tables Vol C Tables 4.2.6.8 and 6.1.1.4'

loop_
_geom_angle_atom_site_label_1
_geom_angle_atom_site_label_2
_geom_angle_atom_site_label_3
_geom_angle
C8 Pt1' C61' 176.7(2)
C8 Pt1' P2' 92.14(17)
C61' Pt1' P2' 89.75(16)
C8 Pt1' P1' 89.79(17)
C61' Pt1' P1' 88.47(16)
P2' Pt1' P1' 176.44(5)
C1 Pt1 C61 173.7(2)
C1 Pt1 P1 90.25(17)
C61 Pt1 P1 89.39(16)
C1 Pt1 P2 90.28(17)
C61 Pt1 P2 90.27(16)
P1 Pt1 P2 178.19(6)
C31' P1' C21' 102.9(3)
C31' P1' C10A 104.0(3)
C21' P1' C10A 105.3(3)
C31' P1' Pt1' 115.1(2)
C21' P1' Pt1' 113.3(2)
C10A P1' Pt1' 114.9(2)
C21 P1 C31 104.3(3)
C21 P1 C1A 104.8(3)
C31 P1 C1A 106.5(3)
C21 P1 Pt1 116.4(2)
C31 P1 Pt1 112.2(2)
C1A P1 Pt1 111.8(2)
C2 C1 Pt1 174.0(6)
C2A C1A P1 118.2(5)
C2B C1B C2B' 65.4(8)
C2B C1B P2 137.3(9)
C2B' C1B P2 119.4(7)
C51' P2' C41' 105.2(3)
C51' P2' C10B 102.5(3)
C41' P2' C10B 102.6(3)
C51' P2' Pt1' 112.4(2)
C41' P2' Pt1' 113.1(2)
C10B P2' Pt1' 119.4(2)
C1B P2 C41 104.5(4)
C1B P2 C51 108.4(3)
C41 P2 C51 103.2(3)
C1B P2 Pt1 114.3(3)
C41 P2 Pt1 114.3(2)
C51 P2 Pt1 111.4(2)
C1 C2 C3 178.2(8)
C1A C2A C3A 110.6(6)
C1B C2B C2B' 58.1(6)
C1B C2B C3B' 102.1(10)
C2B' C2B C3B' 55.6(9)
C1B C2B C3B 99.2(16)
C2B' C2B C3B 62(4)
C3B' C2B C3B 13(4)
C1B C2B' C3B 99(4)
C1B C2B' C2B 56.5(7)
C3B C2B' C2B 63(3)
C1B C2B' C3B' 114.1(12)
C3B C2B' C3B' 15(4)
C2B C2B' C3B' 72.2(11)
C4 C3 C2 178.3(7)
C4A C3A C2A 111.4(6)
C4B C3B C2B' 121(4)
C4B C3B C2B 90(2)
C2B' C3B C2B 55.0(15)
C4B C3B' C2B 85.9(12)
C4B C3B' C2B' 129.5(13)
C2B C3B' C2B' 52.2(7)
C3 C4 C5 178.5(9)
C5A C4A C3A 113.3(7)
C3B' C4B C3B 16(5)
C3B' C4B C5B 112.5(10)
C3B C4B C5B 115.0(13)
C6 C5 C4 179.6(9)
C4A C5A C6A 112.8(7)
C6B C5B C4B 112.3(8)
C5 C6 C7 178.5(8)
C7A C6A C5A 111.3(7)
C5B C6B C7B 114.7(7)
C8 C7 C6 177.5(7)
C6A C7A C8A 113.8(7)
C6B C7B C8B 92.1(8)
C6B C7B C8B' 125.3(8)
C8B C7B C8B' 41.5(7)
C7 C8 Pt1' 176.7(6)
C7A C8A C9A 109.0(7)
C8B' C8B C9B 65.5(8)
C8B' C8B C7B 71.0(8)
C9B C8B C7B 110.7(9)
C8B C8B' C9B 65.6(8)
C8B C8B' C7B 67.5(8)
C9B C8B' C7B 108.6(8)
C8B' C9B C8B 48.9(8)
C8B' C9B C10B 114.2(7)
C8B C9B C10B 117.6(8)
C8A C9A C10A 111.6(6)
C9A C10A P1' 112.4(5)
C9B C10B P2' 115.4(4)
C22' C21' C26' 120.4(6)
C22' C21' P1' 120.2(5)
C26' C21' P1' 119.4(5)
C26 C21 C22 119.3(6)
C26 C21 P1 121.6(5)
C22 C21 P1 118.9(5)
C21' C22' C23' 120.1(6)
C23 C22 C21 118.6(9)
C24' C23' C22' 119.3(7)
C24 C23 C22 121.5(11)
C25' C24' C23' 120.4(7)
C23 C24 C25 121.1(10)
C24' C25' C26' 120.5(6)
C24 C25 C26 119.2(9)
C25 C26 C21 120.3(8)
C21' C26' C25' 119.2(6)
C32 C31 C36 119.8(6)
C32 C31 P1 118.4(5)
C36 C31 P1 121.8(5)
C32' C31' C36' 118.1(6)
C32' C31' P1' 121.4(5)
C36' C31' P1' 120.5(5)
C31 C32 C33 119.9(6)
C33' C32' C31' 120.5(6)
C32' C33' C34' 120.6(6)
C34 C33 C32 119.7(7)
C35' C34' C33' 120.6(6)
C33 C34 C35 120.9(7)
C34 C35 C36 119.7(7)
C34' C35' C36' 119.1(7)
C31' C36' C35' 121.1(6)
C35 C36 C31 119.9(6)
C46' C41' C42' 118.9(6)
C46' C41' P2' 122.3(5)
C42' C41' P2' 118.6(5)
C46 C41 C42 118.9(6)
C46 C41 P2 118.9(4)
C42 C41 P2 122.1(5)
C43' C42' C41' 121.3(6)
C43 C42 C41 119.1(7)
C44' C43' C42' 119.6(7)
C44 C43 C42 121.4(7)
C45' C44' C43' 120.0(6)
C43 C44 C45 120.6(7)
C44' C45' C46' 120.8(7)
C44 C45 C46 119.2(7)
C41 C46 C45 120.8(6)
C41' C46' C45' 119.4(7)
C56' C51' C52' 119.5(6)
C56' C51' P2' 120.4(5)
C52' C51' P2' 120.0(5)
C56 C51 C52 119.7(6)
C56 C51 P2 120.5(5)
C52 C51 P2 119.8(5)
C53 C52 C51 119.5(7)
C53' C52' C51' 120.6(7)
C52 C53 C54 119.4(7)
C54' C53' C52' 119.5(7)
C53' C54' C55' 120.9(7)
C55 C54 C53 121.3(7)
C54' C55' C56' 119.7(7)
C54 C55 C56 118.9(7)
C51 C56 C55 121.0(6)
C51' C56' C55' 119.6(7)
C66' C61' C62' 114.0(5)
C66' C61' Pt1' 123.8(4)
C62' C61' Pt1' 122.2(4)
C62 C61 C66 113.2(5)
C62 C61 Pt1 126.3(5)
C66 C61 Pt1 120.5(4)
F62' C62' C63' 116.6(5)
F62' C62' C61' 119.4(5)
C63' C62' C61' 124.0(6)
C61 C62 F62 119.6(5)
C61 C62 C63 123.7(6)
F62 C62 C63 116.6(6)
C64 C63 F63 119.6(6)
C64 C63 C62 120.0(6)
F63 C63 C62 120.4(6)
F63' C63' C64' 120.0(6)
F63' C63' C62' 120.6(6)
C64' C63' C62' 119.4(6)
C63' C64' F64' 120.6(6)
C63' C64' C65' 119.2(6)
F64' C64' C65' 120.2(6)
F64 C64 C65 121.9(6)
F64 C64 C63 119.6(6)
C65 C64 C63 118.5(6)
F65' C65' C64' 119.1(6)
F65' C65' C66' 121.2(6)
C64' C65' C66' 119.7(6)
F65 C65 C64 119.5(6)
F65 C65 C66 120.8(6)
C64 C65 C66 119.7(6)
C65 C66 F66 116.5(5)
C65 C66 C61 124.8(6)
F66 C66 C61 118.7(5)
F66' C66' C61' 119.7(5)
F66' C66' C65' 116.6(5)
C61' C66' C65' 123.7(6)
C100 C101 C106 127.8(8)
C100 C101 C102 116.3(8)
C106 C101 C102 115.9
C103 C102 C101 116.3
C102 C103 C104 130.0
C105 C104 C103 112.7
C104 C105 C106 122.9
C105 C106 C101 121.9
C200 C201 C206 128.3(10)
C200 C201 C202 107.2(10)
C206 C201 C202 124.3
C203 C202 C201 101.6
C204 C203 C202 139.9
C203 C204 C205 109.6
C204 C205 C206 123.2
C201 C206 C205 120.5
C300 C301 C302 120.1(4)
C300 C301 C306 119.6(4)
C302 C301 C306 120.3
C301 C302 C303 121.8
C304 C303 C302 117.4
C303 C304 C305 120.0
C304 C305 C306 126.9
C305 C306 C301 112.8
C400 C401 C402 125.8(8)
C400 C401 C406 115.0(8)
C402 C401 C406 119.2
C403 C402 C401 113.9
C402 C403 C404 124.4
C405 C404 C403 117.9
C404 C405 C406 127.2
C401 C406 C405 115.2

loop_
_geom_bond_atom_site_label_1
_geom_bond_atom_site_label_2
_geom_bond_distance
Pt1' C8 1.999(6)
Pt1' C61' 2.065(5)
Pt1' P2' 2.3078(16)
Pt1' P1' 2.3149(16)
Pt1 C1 2.014(6)
Pt1 C61 2.050(5)
Pt1 P1 2.3006(17)
Pt1 P2 2.3137(17)
P1' C31' 1.813(6)
P1' C21' 1.822(6)
P1' C10A 1.829(6)
P1 C21 1.801(6)
P1 C31 1.804(6)
P1 C1A 1.814(6)
C1 C2 1.192(8)
C1A C2A 1.525(9)
C1B C2B 1.390(13)
C1B C2B' 1.415(13)
C1B P2 1.819(8)
P2' C51' 1.819(6)
P2' C41' 1.822(6)
P2' C10B 1.850(6)
P2 C41 1.822(6)
P2 C51 1.825(6)
C2 C3 1.366(8)
C2A C3A 1.520(9)
C2B C2B' 1.515(18)
C2B C3B' 1.82(2)
C2B C3B 1.65(4)
C2B' C3B 1.63(9)
C2B' C3B' 1.580(17)
C3 C4 1.208(8)
C3A C4A 1.521(10)
C3B C4B 1.57(3)
C3B' C4B 1.489(19)
C4 C5 1.361(9)
C4A C5A 1.491(10)
C4B C5B 1.531(12)
C5 C6 1.215(8)
C5A C6A 1.530(11)
C5B C6B 1.480(12)
C6 C7 1.368(8)
C6A C7A 1.492(11)
C6B C7B 1.502(13)
C7 C8 1.210(8)
C7A C8A 1.531(10)
C7B C8B 1.635(14)
C7B C8B' 1.674(13)
C8A C9A 1.540(10)
C8B C8B' 1.172(19)
C8B C9B 1.417(13)
C8B' C9B 1.416(11)
C9B C10B 1.527(8)
C9A C10A 1.558(9)
C21' C22' 1.373(8)
C21' C26' 1.387(8)
C21 C26 1.391(9)
C21 C22 1.400(9)
C22' C23' 1.401(9)
C22 C23 1.389(13)
C23' C24' 1.378(9)
C23 C24 1.337(17)
C24' C25' 1.378(10)
C24 C25 1.377(15)
C25' C26' 1.390(9)
C25 C26 1.386(10)
C31 C32 1.383(8)
C31 C36 1.399(9)
C31' C32' 1.394(8)
C31' C36' 1.398(8)
C32 C33 1.408(9)
C32' C33' 1.379(9)
C33' C34' 1.382(9)
C33 C34 1.368(10)
C34' C35' 1.365(9)
C34 C35 1.387(10)
C35 C36 1.389(9)
C35' C36' 1.403(8)
C41' C46' 1.392(9)
C41' C42' 1.392(8)
C41 C46 1.387(8)
C41 C42 1.398(8)
C42' C43' 1.387(9)
C42 C43 1.392(11)
C43' C44' 1.376(10)
C43 C44 1.351(12)
C44' C45' 1.380(10)
C44 C45 1.375(11)
C45' C46' 1.399(9)
C45 C46 1.395(8)
C51' C56' 1.388(8)
C51' C52' 1.392(8)
C51 C56 1.364(8)
C51 C52 1.412(9)
C52 C53 1.377(10)
C52' C53' 1.383(9)
C53 C54 1.393(11)
C53' C54' 1.364(10)
C54' C55' 1.389(10)
C54 C55 1.371(10)
C55' C56' 1.389(9)
C55 C56 1.390(9)
C61' C66' 1.369(8)
C61' C62' 1.392(8)
C61 C62 1.358(8)
C61 C66 1.379(8)
F62 C62 1.361(7)
F62' C62' 1.357(6)
C62' C63' 1.378(8)
C62 C63 1.390(8)
F63' C63' 1.335(7)
F63 C63 1.366(7)
C63 C64 1.362(9)
C63' C64' 1.350(9)
F64' C64' 1.353(7)
F64 C64 1.346(7)
C64' C65' 1.381(9)
C64 C65 1.346(9)
F65' C65' 1.364(7)
F65 C65 1.348(7)
C65' C66' 1.375(8)
C65 C66 1.371(8)
F66 C66 1.372(7)
F66' C66' 1.361(7)
C100 C101 1.310(9)
C101 C106 1.4431
C101 C102 1.4489
C102 C103 1.3908
C103 C104 1.4097
C104 C105 1.3657
C105 C106 1.4409
C200 C201 1.295(11)
C201 C206 1.3270
C201 C202 1.5820
C202 C203 1.4085
C203 C204 1.3720
C204 C205 1.3828
C205 C206 1.4351
C300 C301 1.373(10)
C301 C302 1.4223
C301 C306 1.4722
C302 C303 1.4506
C303 C304 1.3605
C304 C305 1.3928
C305 C306 1.4078
C400 C401 1.261(10)
C401 C402 1.4401
C401 C406 1.4575
C402 C403 1.3918
C403 C404 1.4848
C404 C405 1.0910
C405 C406 1.4811

loop_
_geom_torsion_atom_site_label_1
_geom_torsion_atom_site_label_2
_geom_torsion_atom_site_label_3
_geom_torsion_atom_site_label_4
_geom_torsion
C8 Pt1' P1' C31' 154.4(3)
C61' Pt1' P1' C31' -28.4(3)
P2' Pt1' P1' C31' 31.6(10)
C8 Pt1' P1' C21' -87.6(3)
C61' Pt1' P1' C21' 89.6(3)
P2' Pt1' P1' C21' 149.6(9)
C8 Pt1' P1' C10A 33.6(3)
C61' Pt1' P1' C10A -149.2(3)
P2' Pt1' P1' C10A -89.2(9)
C1 Pt1 P1 C21 -157.6(3)
C61 Pt1 P1 C21 16.1(3)
P2 Pt1 P1 C21 95.4(18)
C1 Pt1 P1 C31 82.3(3)
C61 Pt1 P1 C31 -104.0(3)
P2 Pt1 P1 C31 -24.7(18)
C1 Pt1 P1 C1A -37.3(3)
C61 Pt1 P1 C1A 136.5(3)
P2 Pt1 P1 C1A -144.3(17)
C61 Pt1 C1 C2 3(7)
P1 Pt1 C1 C2 90(5)
P2 Pt1 C1 C2 -92(5)
C21 P1 C1A C2A -62.0(6)
C31 P1 C1A C2A 48.2(7)
Pt1 P1 C1A C2A 171.0(5)
C8 Pt1' P2' C51' -87.2(3)
C61' Pt1' P2' C51' 95.5(3)
P1' Pt1' P2' C51' 35.5(9)
C8 Pt1' P2' C41' 153.8(3)
C61' Pt1' P2' C41' -23.5(3)
P1' Pt1' P2' C41' -83.5(9)
C8 Pt1' P2' C10B 32.9(3)
C61' Pt1' P2' C10B -144.4(3)
P1' Pt1' P2' C10B 155.7(9)
C2B C1B P2 C41 -170.3(12)
C2B' C1B P2 C41 -85.7(10)
C2B C1B P2 C51 -60.8(13)
C2B' C1B P2 C51 23.8(11)
C2B C1B P2 Pt1 64.1(12)
C2B' C1B P2 Pt1 148.6(9)
C1 Pt1 P2 C1B -45.7(4)
C61 Pt1 P2 C1B 140.6(4)
P1 Pt1 P2 C1B 61.3(18)
C1 Pt1 P2 C41 -166.0(3)
C61 Pt1 P2 C41 20.3(3)
P1 Pt1 P2 C41 -58.9(18)
C1 Pt1 P2 C51 77.6(3)
C61 Pt1 P2 C51 -96.2(3)
P1 Pt1 P2 C51 -175(19)
Pt1 C1 C2 C3 21(29)
P1 C1A C2A C3A -116.6(6)
P2 C1B C2B C2B' 107.4(12)
C2B' C1B C2B C3B' -35.4(10)
P2 C1B C2B C3B' 72.0(14)
C2B' C1B C2B C3B -48(5)
P2 C1B C2B C3B 59(5)
C2B C1B C2B' C3B 49.2(11)
P2 C1B C2B' C3B -82.9(13)
P2 C1B C2B' C2B -132.1(11)
C2B C1B C2B' C3B' 45.8(12)
P2 C1B C2B' C3B' -86.3(13)
C3B' C2B C2B' C1B 136.6(11)
C3B C2B C2B' C1B 123(3)
C1B C2B C2B' C3B -123(3)
C3B' C2B C2B' C3B 13(3)
C1B C2B C2B' C3B' -136.6(11)
C3B C2B C2B' C3B' -13(3)
C1 C2 C3 C4 70(39)
C1A C2A C3A C4A -64.1(8)
C1B C2B' C3B C4B -110(7)
C2B C2B' C3B C4B -65(6)
C3B' C2B' C3B C4B 58(3)
C1B C2B' C3B C2B -44.9(15)
C3B' C2B' C3B C2B 123(5)
C1B C2B C3B C4B 175(4)
C2B' C2B C3B C4B 129(7)
C3B' C2B C3B C4B 70(6)
C1B C2B C3B C2B' 46(2)
C3B' C2B C3B C2B' -58(12)
C1B C2B C3B' C4B -173.8(10)
C2B' C2B C3B' C4B 149.5(12)
C3B C2B C3B' C4B -96(11)
C1B C2B C3B' C2B' 36.6(9)
C3B C2B C3B' C2B' 115(11)
C1B C2B' C3B' C4B -79.9(19)
C3B C2B' C3B' C4B -93(7)
C2B C2B' C3B' C4B -41.0(17)
C1B C2B' C3B' C2B -38.9(9)
C3B C2B' C3B' C2B -52(6)
C2 C3 C4 C5 117(38)
C2A C3A C4A C5A 169.1(6)
C2B C3B' C4B C3B 60(5)
C2B' C3B' C4B C3B 91(5)
C2B C3B' C4B C5B 162.3(8)
C2B' C3B' C4B C5B -166.4(14)
C2B' C3B C4B C3B' -60(10)
C2B C3B C4B C3B' -108(9)
C2B' C3B C4B C5B -145(5)
C2B C3B C4B C5B 168(3)
C3 C4 C5 C6 180(100)
C3A C4A C5A C6A 176.4(6)
C3B' C4B C5B C6B 174.0(10)
C3B C4B C5B C6B -169(6)
C4 C5 C6 C7 -167(100)
C4A C5A C6A C7A 177.8(7)
C4B C5B C6B C7B -176.8(8)
C5 C6 C7 C8 -39(40)
C5A C6A C7A C8A -179.5(7)
C5B C6B C7B C8B -170.8(9)
C5B C6B C7B C8B' 162.4(8)
C6 C7 C8 Pt1' 5(25)
C61' Pt1' C8 C7 28(12)
P2' Pt1' C8 C7 -97(10)
P1' Pt1' C8 C7 86(10)
C6A C7A C8A C9A 175.7(6)
C6B C7B C8B C8B' -146.3(10)
C6B C7B C8B C9B 160.5(11)
C8B' C7B C8B C9B -53.2(9)
C7B C8B C8B' C9B -124.6(8)
C9B C8B C8B' C7B 124.6(8)
C6B C7B C8B' C8B 42.8(12)
C6B C7B C8B' C9B 95.1(12)
C8B C7B C8B' C9B 52.3(9)
C7B C8B' C9B C8B -53.4(9)
C8B C8B' C9B C10B -106.4(10)
C7B C8B' C9B C10B -159.8(8)
C7B C8B C9B C8B' 56.3(9)
C8B' C8B C9B C10B 99.1(10)
C7B C8B C9B C10B 155.4(9)
C7A C8A C9A C10A 174.6(6)
C8A C9A C10A P1' 157.5(5)
C31' P1' C10A C9A 141.0(5)
C21' P1' C10A C9A 33.1(6)
Pt1' P1' C10A C9A -92.3(5)
C8B' C9B C10B P2' -149.7(9)
C8B C9B C10B P2' 155.6(9)
C51' P2' C10B C9B 48.7(6)
C41' P2' C10B C9B 157.7(5)
Pt1' P2' C10B C9B -76.3(5)
C31' P1' C21' C22' 127.2(5)
C10A P1' C21' C22' -124.1(5)
Pt1' P1' C21' C22' 2.3(6)
C31' P1' C21' C26' -54.2(6)
C10A P1' C21' C26' 54.5(6)
Pt1' P1' C21' C26' -179.1(4)
C31 P1 C21 C26 43.4(6)
C1A P1 C21 C26 155.1(6)
Pt1 P1 C21 C26 -80.8(6)
C31 P1 C21 C22 -142.2(6)
C1A P1 C21 C22 -30.5(6)
Pt1 P1 C21 C22 93.6(6)
C26' C21' C22' C23' -0.3(10)
P1' C21' C22' C23' 178.3(5)
C26 C21 C22 C23 -1.4(12)
P1 C21 C22 C23 -176.0(7)
C21' C22' C23' C24' 0.3(10)
C21 C22 C23 C24 1.9(16)
C22' C23' C24' C25' -1.5(11)
C22 C23 C24 C25 -1.3(19)
C23' C24' C25' C26' 2.8(12)
C23 C24 C25 C26 0.1(17)
C24 C25 C26 C21 0.4(13)
C22 C21 C26 C25 0.3(11)
P1 C21 C26 C25 174.7(6)
C22' C21' C26' C25' 1.6(10)
P1' C21' C26' C25' -177.1(6)
C24' C25' C26' C21' -2.8(11)
C21 P1 C31 C32 -149.5(5)
C1A P1 C31 C32 100.0(6)
Pt1 P1 C31 C32 -22.6(6)
C21 P1 C31 C36 32.9(6)
C1A P1 C31 C36 -77.6(6)
Pt1 P1 C31 C36 159.8(5)
C21' P1' C31' C32' 142.9(5)
C10A P1' C31' C32' 33.3(6)
Pt1' P1' C31' C32' -93.3(5)
C21' P1' C31' C36' -38.4(6)
C10A P1' C31' C36' -148.1(5)
Pt1' P1' C31' C36' 85.3(5)
C36 C31 C32 C33 0.0(11)
P1 C31 C32 C33 -177.6(5)
C36' C31' C32' C33' 0.7(9)
P1' C31' C32' C33' 179.3(5)
C31' C32' C33' C34' -2.0(10)
C31 C32 C33 C34 -0.6(12)
C32' C33' C34' C35' 1.6(11)
C32 C33 C34 C35 -0.5(13)
C33 C34 C35 C36 2.2(13)
C33' C34' C35' C36' 0.1(10)
C32' C31' C36' C35' 1.1(9)
P1' C31' C36' C35' -177.6(5)
C34' C35' C36' C31' -1.5(10)
C34 C35 C36 C31 -2.8(12)
C32 C31 C36 C35 1.7(11)
P1 C31 C36 C35 179.2(6)
C51' P2' C41' C46' -26.2(6)
C10B P2' C41' C46' -133.1(5)
Pt1' P2' C41' C46' 96.9(5)
C51' P2' C41' C42' 158.2(5)
C10B P2' C41' C42' 51.3(6)
Pt1' P2' C41' C42' -78.7(5)
C1B P2 C41 C46 156.1(5)
C51 P2 C41 C46 42.8(6)
Pt1 P2 C41 C46 -78.3(5)
C1B P2 C41 C42 -27.6(6)
C51 P2 C41 C42 -141.0(5)
Pt1 P2 C41 C42 98.0(5)
C46' C41' C42' C43' 0.4(10)
P2' C41' C42' C43' 176.1(5)
C46 C41 C42 C43 1.6(10)
P2 C41 C42 C43 -174.7(6)
C41' C42' C43' C44' -1.4(10)
C41 C42 C43 C44 -1.8(12)
C42' C43' C44' C45' 1.8(11)
C42 C43 C44 C45 1.5(13)
C43' C44' C45' C46' -1.2(12)
C43 C44 C45 C46 -1.0(12)
C42 C41 C46 C45 -1.1(9)
P2 C41 C46 C45 175.2(5)
C44 C45 C46 C41 0.8(10)
C42' C41' C46' C45' 0.3(10)
P2' C41' C46' C45' -175.3(6)
C44' C45' C46' C41' 0.1(12)
C41' P2' C51' C56' -51.5(6)
C10B P2' C51' C56' 55.4(6)
Pt1' P2' C51' C56' -175.1(5)
C41' P2' C51' C52' 132.0(5)
C10B P2' C51' C52' -121.0(5)
Pt1' P2' C51' C52' 8.4(6)
C1B P2 C51 C56 118.9(6)
C41 P2 C51 C56 -130.7(5)
Pt1 P2 C51 C56 -7.7(6)
C1B P2 C51 C52 -60.3(7)
C41 P2 C51 C52 50.1(6)
Pt1 P2 C51 C52 173.1(5)
C56 C51 C52 C53 -0.3(11)
P2 C51 C52 C53 178.9(7)
C56' C51' C52' C53' -0.1(10)
P2' C51' C52' C53' 176.4(6)
C51 C52 C53 C54 0.2(13)
C51' C52' C53' C54' 0.1(12)
C52' C53' C54' C55' 1.4(13)
C52 C53 C54 C55 1.0(13)
C53' C54' C55' C56' -2.9(12)
C53 C54 C55 C56 -2.1(12)
C52 C51 C56 C55 -0.9(10)
P2 C51 C56 C55 179.9(6)
C54 C55 C56 C51 2.1(11)
C52' C51' C56' C55' -1.3(10)
P2' C51' C56' C55' -177.8(5)
C54' C55' C56' C51' 2.8(11)
C8 Pt1' C61' C66' 143(4)
P2' Pt1' C61' C66' -91.7(5)
P1' Pt1' C61' C66' 85.2(5)
C8 Pt1' C61' C62' -36(4)
P2' Pt1' C61' C62' 89.3(5)
P1' Pt1' C61' C62' -93.8(5)
C1 Pt1 C61 C62 -180(100)
P1 Pt1 C61 C62 93.7(5)
P2 Pt1 C61 C62 -84.5(5)
C1 Pt1 C61 C66 0(2)
P1 Pt1 C61 C66 -86.3(5)
P2 Pt1 C61 C66 95.5(5)
C66' C61' C62' F62' -179.4(5)
Pt1' C61' C62' F62' -0.3(8)
C66' C61' C62' C63' -1.0(9)
Pt1' C61' C62' C63' 178.1(5)
C66 C61 C62 F62 178.8(5)
Pt1 C61 C62 F62 -1.2(9)
C66 C61 C62 C63 -2.5(9)
Pt1 C61 C62 C63 177.5(5)
C61 C62 C63 C64 0.9(10)
F62 C62 C63 C64 179.6(6)
C61 C62 C63 F63 -178.5(6)
F62 C62 C63 F63 0.2(9)
F62' C62' C63' F63' -2.1(9)
C61' C62' C63' F63' 179.5(6)
F62' C62' C63' C64' 178.1(6)
C61' C62' C63' C64' -0.3(10)
F63' C63' C64' F64' 0.2(9)
C62' C63' C64' F64' -180.0(5)
F63' C63' C64' C65' -178.0(6)
C62' C63' C64' C65' 1.8(10)
F63 C63 C64 F64 1.6(10)
C62 C63 C64 F64 -177.9(6)
F63 C63 C64 C65 -179.5(6)
C62 C63 C64 C65 1.0(10)
C63' C64' C65' F65' -179.5(6)
F64' C64' C65' F65' 2.2(9)
C63' C64' C65' C66' -1.8(10)
F64' C64' C65' C66' 179.9(6)
F64 C64 C65 F65 -2.4(10)
C63 C64 C65 F65 178.7(6)
F64 C64 C65 C66 177.7(6)
C63 C64 C65 C66 -1.2(10)
F65 C65 C66 F66 0.8(9)
C64 C65 C66 F66 -179.4(6)
F65 C65 C66 C61 179.5(6)
C64 C65 C66 C61 -0.7(11)
C62 C61 C66 C65 2.4(9)
Pt1 C61 C66 C65 -177.6(5)
C62 C61 C66 F66 -178.9(6)
Pt1 C61 C66 F66 1.1(8)
C62' C61' C66' F66' -179.1(5)
Pt1' C61' C66' F66' 1.7(8)
C62' C61' C66' C65' 1.0(9)
Pt1' C61' C66' C65' -178.1(5)
F65' C65' C66' F66' -1.9(9)
C64' C65' C66' F66' -179.5(6)
F65' C65' C66' C61' 178.0(6)
C64' C65' C66' C61' 0.3(10)
C100 C101 C102 C103 177.7(6)
C106 C101 C102 C103 -1.0
C101 C102 C103 C104 4.5
C102 C103 C104 C105 -2.7
C103 C104 C105 C106 -2.5
C104 C105 C106 C101 5.8
C100 C101 C106 C105 177.9(7)
C102 C101 C106 C105 -3.7
C200 C201 C202 C203 -178.2(14)
C206 C201 C202 C203 6.6
C201 C202 C203 C204 -12.0
C202 C203 C204 C205 11.6
C203 C204 C205 C206 -4.6
C200 C201 C206 C205 -178.0(17)
C202 C201 C206 C205 -3.9
C204 C205 C206 C201 2.6
C300 C301 C302 C303 177.2(7)
C306 C301 C302 C303 -0.9
C301 C302 C303 C304 5.2
C302 C303 C304 C305 -10.2
C303 C304 C305 C306 11.9
C304 C305 C306 C301 -6.9
C300 C301 C306 C305 -176.7(7)
C302 C301 C306 C305 1.4
C400 C401 C402 C403 178.5(8)
C406 C401 C402 C403 -1.5
C401 C402 C403 C404 2.4
C402 C403 C404 C405 -10.9
C403 C404 C405 C406 17.9
C400 C401 C406 C405 -173.5(7)
C402 C401 C406 C405 6.5
C404 C405 C406 C401 -16.6
